data_7034903
loop_
_publ_author_name
'Williams, Owen M.'
'Cowley, Alan H.'
'Rose, Michael J.'

_publ_section_title
;
 Structural and electronic characterization of multi-electron reduced
 naphthalene (BIAN) cobaloximes.
;
_journal_issue 29
_journal_name_full 'Dalton transactions (Cambridge, England : 2003)'
_journal_page_first 13017
_journal_page_last 13029
_journal_paper_doi 10.1039/c5dt00924c
_journal_volume 44
_journal_year 2015
_chemical_formula_sum 'C32 H24 B2 Co F4 N8 O4'
_chemical_formula_weight 741.14
_chemical_name_systematic
;
 ?
;
_space_group_IT_number 12
_symmetry_cell_setting monoclinic
_symmetry_space_group_name_Hall '-C 2y'
_symmetry_space_group_name_H-M 'C 1 2/m 1'
_atom_sites_solution_hydrogens geom
_atom_sites_solution_primary direct
_atom_sites_solution_secondary difmap
_audit_creation_method SHELXL-97
_audit_update_record
;
2015-03-05 deposited with the CCDC.
2015-04-02 downloaded from the CCDC.
;
_cell_angle_alpha 90.00
_cell_angle_beta 99.3490(10)
_cell_angle_gamma 90.00
_cell_formula_units_Z 2
_cell_length_a 8.9648(3)
_cell_length_b 18.8380(6)
_cell_length_c 9.4411(3)
_cell_measurement_reflns_used 17290
_cell_measurement_temperature 173
_cell_measurement_theta_max 29
_cell_measurement_theta_min 2.19
_cell_volume 1573.22(9)
_computing_cell_refinement 'Apex II release 2010, Bruker AXS, Inc.'
_computing_data_collection 'Apex II release 2010, Bruker AXS, Inc.'
_computing_data_reduction 'Apex II release 2010, Bruker AXS, Inc.'
_computing_structure_refinement 'SHELXL-97 (Sheldrick, 1997)'
_computing_structure_solution
;
SIR97 - Altomare A., Burla M.C., Camalli M., Cascarano G.L., Giacovazzo C., 
Guagliardi A., Moliterni A.G.G., Polidori G.,Spagna R.
;
_diffrn_ambient_temperature 173
_diffrn_measured_fraction_theta_full 0.985
_diffrn_measured_fraction_theta_max 0.985
_diffrn_measurement_device_type 'Nonius Kappa CCD with Bruker Apex II detector'
_diffrn_measurement_method '\w and \f-scans'
_diffrn_radiation_monochromator graphite
_diffrn_radiation_source 'fine-focus sealed tube'
_diffrn_radiation_type MoK\a
_diffrn_radiation_wavelength 0.71073
_diffrn_reflns_av_R_equivalents 0.0319
_diffrn_reflns_av_sigmaI/netI 0.0171
_diffrn_reflns_limit_h_max 12
_diffrn_reflns_limit_h_min -12
_diffrn_reflns_limit_k_max 24
_diffrn_reflns_limit_k_min -25
_diffrn_reflns_limit_l_max 12
_diffrn_reflns_limit_l_min -12
_diffrn_reflns_number 17118
_diffrn_reflns_theta_full 29.00
_diffrn_reflns_theta_max 29.00
_diffrn_reflns_theta_min 2.19
_exptl_absorpt_coefficient_mu 0.623
_exptl_absorpt_correction_T_max 1.00
_exptl_absorpt_correction_T_min 0.646
_exptl_absorpt_correction_type multi-scan
_exptl_absorpt_process_details 'SADABS. Apex II release 2010, Bruker AXS, Inc.'
_exptl_crystal_colour Red
_exptl_crystal_density_diffrn 1.565
_exptl_crystal_density_method 'not measured'
_exptl_crystal_description Parallelpiped
_exptl_crystal_F_000 754
_exptl_crystal_size_max 0.412
_exptl_crystal_size_mid 0.159
_exptl_crystal_size_min 0.116
_refine_diff_density_max 0.513
_refine_diff_density_min -0.542
_refine_diff_density_rms 0.202
_refine_ls_extinction_method none
_refine_ls_goodness_of_fit_ref 1.202
_refine_ls_hydrogen_treatment mixed
_refine_ls_matrix_type full
_refine_ls_number_parameters 137
_refine_ls_number_reflns 2136
_refine_ls_number_restraints 2
_refine_ls_restrained_S_all 1.201
_refine_ls_R_factor_all 0.0338
_refine_ls_R_factor_gt 0.0274
_refine_ls_shift/su_max 0.000
_refine_ls_shift/su_mean 0.000
_refine_ls_structure_factor_coef Fsqd
_refine_ls_weighting_details 'calc w=1/[\s^2^(Fo^2^)+(0.0579P)^2^+0.8898P] where P=(Fo^2^+2Fc^2^)/3'
_refine_ls_weighting_scheme calc
_refine_ls_wR_factor_gt 0.0814
_refine_ls_wR_factor_ref 0.0961
_reflns_number_gt 2005
_reflns_number_total 2136
_reflns_threshold_expression >2sigma(I)
_cod_data_source_file c5dt00924c2.cif
_cod_data_source_block Co(aqdBF2)2MeCN2
_cod_depositor_comments
;
The following automatic conversions were performed:

'_symmetry_cell_setting' value 'Monoclinic' changed to 'monoclinic'
according to
/usr/data/users/saulius/crontab/automatic-downloads/rss-feeds/RSC/lib/dictionaries/cif_core.dic
dictionary named 'cif_core.dic' version 2.4.2 from 2011-04-26.

Automatic conversion script
Id: cif_fix_values 3271 2015-04-21 07:52:19Z andrius 

 Adding full bibliography for 7034902--7034906.cif.
;
_cod_original_sg_symbol_H-M C2/m
_cod_database_code 7034903

loop_
_symmetry_equiv_pos_as_xyz
'x, y, z'
'-x, y, -z'
'x+1/2, y+1/2, z'
'-x+1/2, y+1/2, -z'
'-x, -y, -z'
'x, -y, z'
'-x+1/2, -y+1/2, -z'
'x+1/2, -y+1/2, z'

loop_
_atom_site_label
_atom_site_type_symbol
_atom_site_fract_x
_atom_site_fract_y
_atom_site_fract_z
_atom_site_U_iso_or_equiv
_atom_site_adp_type
_atom_site_occupancy
_atom_site_symmetry_multiplicity
_atom_site_calc_flag
_atom_site_refinement_flags
C1 C 0.93462(13) 0.36307(6) 0.44038(13) 0.0105(2) Uani 1 1 d .
C1S C 0.5000 0.73954(17) 0.0000 0.0428(7) Uani 1 2 d S
C2 C 0.89691(13) 0.28936(6) 0.40305(13) 0.0113(2) Uani 1 1 d .
C2S C 0.5000 0.66229(17) 0.0000 0.0565(9) Uani 1 2 d S
H2S1 H 0.5622 0.6453 0.0857 0.085 Uiso 0.50 1 calc PR
H2S2 H 0.5392 0.6453 -0.0825 0.085 Uiso 0.50 1 calc PR
H2S3 H 0.3985 0.6453 -0.0032 0.085 Uiso 0.50 1 calc PR
C3 C 0.79024(14) 0.25584(7) 0.30497(14) 0.0149(3) Uani 1 1 d .
H3 H 0.7212 0.2818 0.2410 0.018 Uiso 1 1 calc R
C4 C 0.78811(15) 0.18042(7) 0.30383(15) 0.0167(3) Uani 1 1 d .
H4 H 0.7161 0.1573 0.2378 0.020 Uiso 1 1 calc R
C5 C 0.88898(15) 0.14020(7) 0.39717(14) 0.0152(3) Uani 1 1 d .
H5 H 0.8842 0.0909 0.3927 0.018 Uiso 1 1 calc R
C6 C 1.0000 0.17390(9) 0.5000 0.0118(3) Uani 1 2 d S
C7 C 1.0000 0.24827(9) 0.5000 0.0107(3) Uani 1 2 d S
C8 C 1.2044(3) 0.5000 0.0569(3) 0.0415(7) Uani 1 2 d SD
C9 C 1.1593(2) 0.5000 0.1985(2) 0.0183(4) Uani 1 2 d S
N1 N 0.88482(11) 0.42559(5) 0.40072(11) 0.0103(2) Uani 1 1 d .
N1S N 0.5000 0.79980(17) 0.0000 0.0608(8) Uani 1 2 d S
N2 N 1.12650(18) 0.5000 0.31014(18) 0.0163(3) Uani 1 2 d S
O1 O 0.77138(10) 0.43261(5) 0.28656(10) 0.0124(2) Uani 1 1 d .
F1 F 0.61511(13) 0.5000 0.41220(12) 0.0170(2) Uani 1 2 d S
F2 F 0.57929(13) 0.5000 0.16594(12) 0.0179(2) Uani 1 2 d S
Co1 Co 1.0000 0.5000 0.5000 0.00925(12) Uani 1 4 d S
B1 B 0.6820(2) 0.5000 0.2911(2) 0.0119(4) Uani 1 2 d S
H1 H 1.3122(12) 0.5000 0.064(4) 0.058(11) Uiso 1 2 d SD
H2 H 1.167(3) 0.4568(8) 0.011(2) 0.052(7) Uiso 1 1 d D

loop_
_atom_site_aniso_label
_atom_site_aniso_U_11
_atom_site_aniso_U_22
_atom_site_aniso_U_33
_atom_site_aniso_U_23
_atom_site_aniso_U_13
_atom_site_aniso_U_12
C1 0.0106(5) 0.0080(5) 0.0127(6) -0.0002(4) 0.0014(4) -0.0003(4)
C1S 0.0538(17) 0.0461(17) 0.0225(12) 0.000 -0.0114(11) 0.000
C2 0.0120(5) 0.0079(5) 0.0143(6) 0.0001(4) 0.0028(4) -0.0001(4)
C2S 0.093(3) 0.0420(17) 0.0308(14) 0.000 -0.0012(16) 0.000
C3 0.0163(6) 0.0100(6) 0.0172(6) -0.0005(4) -0.0013(5) 0.0005(4)
C4 0.0185(6) 0.0101(6) 0.0199(6) -0.0040(5) -0.0013(5) -0.0029(5)
C5 0.0177(6) 0.0083(5) 0.0193(6) -0.0023(4) 0.0026(5) -0.0018(4)
C6 0.0132(8) 0.0078(7) 0.0149(8) 0.000 0.0036(6) 0.000
C7 0.0115(7) 0.0073(7) 0.0134(7) 0.000 0.0028(6) 0.000
C8 0.0273(12) 0.078(2) 0.0208(11) 0.000 0.0082(9) 0.000
C9 0.0125(8) 0.0214(9) 0.0203(9) 0.000 0.0013(7) 0.000
N1 0.0096(5) 0.0093(5) 0.0112(5) -0.0002(3) -0.0007(4) 0.0002(4)
N1S 0.080(2) 0.0505(17) 0.0413(15) 0.000 -0.0214(14) 0.000
N2 0.0153(7) 0.0137(7) 0.0195(8) 0.000 0.0018(6) 0.000
O1 0.0125(4) 0.0101(4) 0.0127(4) -0.0018(3) -0.0041(3) 0.0012(3)
F1 0.0176(5) 0.0153(5) 0.0194(5) 0.000 0.0067(4) 0.000
F2 0.0166(5) 0.0152(5) 0.0187(6) 0.000 -0.0068(4) 0.000
Co1 0.01007(18) 0.00471(17) 0.01201(18) 0.000 -0.00112(12) 0.000
B1 0.0105(8) 0.0094(8) 0.0147(9) 0.000 -0.0012(7) 0.000

loop_
_atom_type_symbol
_atom_type_description
_atom_type_scat_dispersion_real
_atom_type_scat_dispersion_imag
_atom_type_scat_source
C C 0.0033 0.0016 'International Tables Vol C Tables 4.2.6.8 and 6.1.1.4'
H H 0.0000 0.0000 'International Tables Vol C Tables 4.2.6.8 and 6.1.1.4'
N N 0.0061 0.0033 'International Tables Vol C Tables 4.2.6.8 and 6.1.1.4'
O O 0.0106 0.0060 'International Tables Vol C Tables 4.2.6.8 and 6.1.1.4'
F F 0.0171 0.0103 'International Tables Vol C Tables 4.2.6.8 and 6.1.1.4'
Co Co 0.3494 0.9721 'International Tables Vol C Tables 4.2.6.8 and 6.1.1.4'
B B 0.0013 0.0007 'International Tables Vol C Tables 4.2.6.8 and 6.1.1.4'

loop_
_geom_angle_atom_site_label_1
_geom_angle_atom_site_label_2
_geom_angle_atom_site_label_3
_geom_angle
_geom_angle_site_symmetry_1
_geom_angle_site_symmetry_3
N1 C1 C2 137.85(11) . .
N1 C1 C1 114.31(7) . 2_756
C2 C1 C1 107.82(7) . 2_756
N1S C1S C2S 180.000(1) . .
C3 C2 C7 119.57(12) . .
C3 C2 C1 135.21(11) . .
C7 C2 C1 105.20(11) . .
C1S C2S H2S1 109.5 . .
C1S C2S H2S2 109.5 . .
H2S1 C2S H2S2 109.5 . .
C1S C2S H2S3 109.5 . .
H2S1 C2S H2S3 109.5 . .
H2S2 C2S H2S3 109.5 . .
C2 C3 C4 118.18(12) . .
C2 C3 H3 120.9 . .
C4 C3 H3 120.9 . .
C5 C4 C3 122.47(12) . .
C5 C4 H4 118.8 . .
C3 C4 H4 118.8 . .
C4 C5 C6 120.24(12) . .
C4 C5 H5 119.9 . .
C6 C5 H5 119.9 . .
C7 C6 C5 116.51(8) . .
C7 C6 C5 116.51(8) . 2_756
C5 C6 C5 126.98(16) . 2_756
C6 C7 C2 123.03(8) . 2_756
C6 C7 C2 123.03(8) . .
C2 C7 C2 113.93(15) 2_756 .
C9 C8 H1 111(2) . .
C9 C8 H2 106.7(16) . .
H1 C8 H2 107.8(18) . .
N2 C9 C8 178.9(2) . .
C1 N1 O1 119.70(10) . .
C1 N1 Co1 113.29(8) . .
O1 N1 Co1 126.57(8) . .
C9 N2 Co1 165.23(16) . .
N1 O1 B1 113.04(10) . .
N1 Co1 N1 180.0 5_766 .
N1 Co1 N1 84.66(6) 5_766 6_565
N1 Co1 N1 95.34(6) . 6_565
N1 Co1 N1 95.34(6) 5_766 2_756
N1 Co1 N1 84.66(6) . 2_756
N1 Co1 N1 180.000(1) 6_565 2_756
N1 Co1 N2 95.08(4) 5_766 .
N1 Co1 N2 84.92(4) . .
N1 Co1 N2 84.92(4) 6_565 .
N1 Co1 N2 95.08(4) 2_756 .
N1 Co1 N2 84.92(4) 5_766 5_766
N1 Co1 N2 95.08(4) . 5_766
N1 Co1 N2 95.08(4) 6_565 5_766
N1 Co1 N2 84.92(4) 2_756 5_766
N2 Co1 N2 180.000(1) . 5_766
F1 B1 F2 113.11(15) . .
F1 B1 O1 109.26(10) . 6_565
F2 B1 O1 105.11(10) . 6_565
F1 B1 O1 109.26(10) . .
F2 B1 O1 105.11(10) . .
O1 B1 O1 114.99(14) 6_565 .

loop_
_geom_bond_atom_site_label_1
_geom_bond_atom_site_label_2
_geom_bond_distance
_geom_bond_site_symmetry_2
C1 N1 1.2932(15) .
C1 C2 1.4588(16) .
C1 C1 1.488(2) 2_756
C1S N1S 1.135(4) .
C1S C2S 1.455(4) .
C2 C3 1.3721(17) .
C2 C7 1.4199(15) .
C2S H2S1 0.9600 .
C2S H2S2 0.9600 .
C2S H2S3 0.9600 .
C3 C4 1.4209(18) .
C3 H3 0.9300 .
C4 C5 1.3818(19) .
C4 H4 0.9300 .
C5 C6 1.4220(15) .
C5 H5 0.9300 .
C6 C7 1.401(2) .
C6 C5 1.4220(15) 2_756
C7 C2 1.4199(15) 2_756
C8 C9 1.459(3) .
C8 H1 0.958(10) .
C8 H2 0.957(10) .
C9 N2 1.139(3) .
N1 O1 1.3628(13) .
N1 Co1 1.8961(10) .
N2 Co1 2.2714(16) .
O1 B1 1.5053(13) .
F1 B1 1.375(2) .
F2 B1 1.375(2) .
Co1 N1 1.8961(10) 5_766
Co1 N1 1.8961(10) 6_565
Co1 N1 1.8961(10) 2_756
Co1 N2 2.2714(16) 5_766
B1 O1 1.5053(13) 6_565

loop_
_geom_torsion_atom_site_label_1
_geom_torsion_atom_site_label_2
_geom_torsion_atom_site_label_3
_geom_torsion_atom_site_label_4
_geom_torsion
_geom_torsion_site_symmetry_1
_geom_torsion_site_symmetry_4
N1 C1 C2 C3 1.4(3) . .
C1 C1 C2 C3 179.77(14) 2_756 .
N1 C1 C2 C7 -177.01(14) . .
C1 C1 C2 C7 1.41(14) 2_756 .
C7 C2 C3 C4 -0.46(17) . .
C1 C2 C3 C4 -178.64(13) . .
C2 C3 C4 C5 -0.1(2) . .
C3 C4 C5 C6 0.33(19) . .
C4 C5 C6 C7 -0.03(13) . .
C4 C5 C6 C5 179.97(13) . 2_756
C5 C6 C7 C2 179.49(8) . 2_756
C5 C6 C7 C2 -0.51(8) 2_756 2_756
C5 C6 C7 C2 -0.51(8) . .
C5 C6 C7 C2 179.49(8) 2_756 .
C3 C2 C7 C6 0.78(13) . .
C1 C2 C7 C6 179.45(6) . .
C3 C2 C7 C2 -179.22(13) . 2_756
C1 C2 C7 C2 -0.55(6) . 2_756
C2 C1 N1 O1 -5.7(2) . .
C1 C1 N1 O1 175.96(11) 2_756 .
C2 C1 N1 Co1 -178.61(12) . .
C1 C1 N1 Co1 3.04(16) 2_756 .
C8 C9 N2 Co1 179.998(5) . .
C1 N1 O1 B1 155.29(12) . .
Co1 N1 O1 B1 -32.81(14) . .
C1 N1 Co1 N1 172(100) . 5_766
O1 N1 Co1 N1 0(100) . 5_766
C1 N1 Co1 N1 178.81(6) . 6_565
O1 N1 Co1 N1 6.47(12) . 6_565
C1 N1 Co1 N1 -1.19(6) . 2_756
O1 N1 Co1 N1 -173.53(12) . 2_756
C1 N1 Co1 N2 94.41(9) . .
O1 N1 Co1 N2 -77.93(9) . .
C1 N1 Co1 N2 -85.59(9) . 5_766
O1 N1 Co1 N2 102.07(9) . 5_766
C9 N2 Co1 N1 -132.08(3) . 5_766
C9 N2 Co1 N1 47.92(3) . .
C9 N2 Co1 N1 -47.92(3) . 6_565
C9 N2 Co1 N1 132.08(3) . 2_756
C9 N2 Co1 N2 -90(100) . 5_766
N1 O1 B1 F1 -61.37(14) . .
N1 O1 B1 F2 176.96(10) . .
N1 O1 B1 O1 61.88(17) . 6_565
